data_1573528
loop_
_publ_author_name
'Bouzid, Moad'
'Hierso, Jean-Cyrille'
'Mboyi, Cl\`eve D.'
'Poinsot, Didier'
'Domenichini, Bruno'
'Schreiner, Peter Richard'
'Ochmann, Lukas'

_publ_section_title
;
 Sulfur functionalized diamondoid phosphines enable building
 nanocomposites interfacing sp3-carbon and gold nanolayer
;
_journal_name_full Nanoscale
_journal_paper_doi 10.1039/D4NR03511A
_journal_year 2025
_chemical_formula_moiety 'C14 H21 P S'
_chemical_formula_sum 'C14 H21 P S'
_chemical_formula_weight 252.34
_space_group_crystal_system monoclinic
_space_group_IT_number 14
_space_group_name_Hall '-P 2ybc'
_space_group_name_H-M_alt 'P 1 21/c 1'
_atom_sites_solution_hydrogens mixed
_atom_sites_solution_primary dual
_audit_creation_date 2024-08-06
_audit_creation_method
;FinalCif V139 by Daniel Kratzert, Freiburg 2024, 
https://dkratzert.de/finalcif.html
;
_audit_update_record
;
2024-08-06 deposited with the CCDC.	2024-12-20 downloaded from the CCDC.
;
_cell_angle_alpha 90
_cell_angle_beta 104.820(3)
_cell_angle_gamma 90
_cell_formula_units_Z 4
_cell_length_a 7.7405(4)
_cell_length_b 13.6302(7)
_cell_length_c 12.6387(6)
_cell_measurement_reflns_used 5410
_cell_measurement_temperature 110.0(1)
_cell_measurement_theta_max 27.33
_cell_measurement_theta_min 2.72
_cell_volume 1289.08(11)
_computing_cell_refinement 'SAINT V8.40B (Bruker, 2016)'
_computing_data_collection 'APEX5 (Bruker, 2023)'
_computing_data_reduction 'SAINT V8.40B (Bruker, 2016)'
_computing_molecular_graphics 'Olex2 1.5 (Dolomanov et al., 2009)'
_computing_publication_material 'Olex2 1.5 (Dolomanov et al., 2009)'
_computing_structure_refinement 'SHELXL 2019/3 (Sheldrick, 2015)'
_computing_structure_solution 'SHELXT 2018/2 (Sheldrick, 2018)'
_diffrn_ambient_environment N~2~
_diffrn_ambient_temperature 110.0(1)
_diffrn_detector 'CCD Plate'
_diffrn_detector_area_resol_mean 8.3
_diffrn_detector_type APEX2
_diffrn_measured_fraction_theta_full 1.000
_diffrn_measured_fraction_theta_max 1.000
_diffrn_measurement_device '\k-geometry diffractometer'
_diffrn_measurement_device_type 'Nonius Kappa Apex II'
_diffrn_measurement_method '\f and \w scans'
_diffrn_measurement_specimen_support 'MiTeGen micromount'
_diffrn_radiation_collimation '0.6 mm'
_diffrn_radiation_monochromator graphite
_diffrn_radiation_probe x-ray
_diffrn_radiation_type 'Mo K\a~1~'
_diffrn_radiation_wavelength 0.71073
_diffrn_radiation_xray_symbol K-L~3~
_diffrn_reflns_av_R_equivalents 0.0474
_diffrn_reflns_av_unetI/netI 0.0314
_diffrn_reflns_Laue_measured_fraction_full 1.000
_diffrn_reflns_Laue_measured_fraction_max 1.000
_diffrn_reflns_limit_h_max 10
_diffrn_reflns_limit_h_min -10
_diffrn_reflns_limit_k_max 17
_diffrn_reflns_limit_k_min -17
_diffrn_reflns_limit_l_max 16
_diffrn_reflns_limit_l_min -16
_diffrn_reflns_number 25147
_diffrn_reflns_point_group_measured_fraction_full 1.000
_diffrn_reflns_point_group_measured_fraction_max 1.000
_diffrn_reflns_theta_full 25.242
_diffrn_reflns_theta_max 27.498
_diffrn_reflns_theta_min 2.239
_diffrn_source 'X-ray tube'
_diffrn_source_current 5.0
_diffrn_source_power 0.1
_diffrn_source_target Mo
_diffrn_source_type 'Siemens KFF Mo 2K-180'
_diffrn_source_voltage 20.0
_diffrn_standards_number 0
_exptl_absorpt_coefficient_mu 0.346
_exptl_absorpt_correction_T_max 0.9583
_exptl_absorpt_correction_T_min 0.8623
_exptl_absorpt_correction_type multi-scan
_exptl_absorpt_process_details
;
SADABS-2016/2 (Bruker,2016) was used for absorption correction.
wR2(int) was 0.0543 before and 0.0500 after correction.
The Ratio of minimum to maximum transmission is 0.8998.
The \l/2 correction factor is Not present.
;
_exptl_crystal_colour 'clear light colourless'
_exptl_crystal_colour_lustre clear
_exptl_crystal_colour_modifier light
_exptl_crystal_colour_primary colourless
_exptl_crystal_density_diffrn 1.300
_exptl_crystal_description needle
_exptl_crystal_F_000 544
_exptl_crystal_recrystallization_method 'The material was recrystallised from DCM by slow evaporation'
_exptl_crystal_size_max 0.34
_exptl_crystal_size_mid 0.136
_exptl_crystal_size_min 0.07
_refine_diff_density_max 0.382
_refine_diff_density_min -0.519
_refine_diff_density_rms 0.060
_refine_ls_extinction_method none
_refine_ls_goodness_of_fit_ref 1.021
_refine_ls_hydrogen_treatment constr
_refine_ls_matrix_type full
_refine_ls_number_parameters 155
_refine_ls_number_reflns 2954
_refine_ls_number_restraints 0
_refine_ls_restrained_S_all 1.021
_refine_ls_R_factor_all 0.0613
_refine_ls_R_factor_gt 0.0375
_refine_ls_shift/su_max 0.000
_refine_ls_shift/su_mean 0.000
_refine_ls_structure_factor_coef Fsqd
_refine_ls_weighting_details 'w=1/[\s^2^(Fo^2^)+(0.0450P)^2^+1.0270P] where P=(Fo^2^+2Fc^2^)/3'
_refine_ls_weighting_scheme calc
_refine_ls_wR_factor_gt 0.0913
_refine_ls_wR_factor_ref 0.1051
_reflns_Friedel_coverage 0.000
_reflns_number_gt 2209
_reflns_number_total 2954
_reflns_threshold_expression 'I > 2\s(I)'
_cod_data_source_file d4nr03511a2.cif
_cod_data_source_block Compound_3
_cod_database_code 1573528
_olex2_exptl_crystal_mounting_method 'The crystal was mounted on a MITIGEN holder oil'
_olex2_refinement_description
;
1. Fixed Uiso
 At 1.2 times of:
  All C(H) groups, All C(H,H) groups, All P(H,H) groups, All S(H) groups
2. Others
 Fixed Sof: S1A(0.54) H1A(0.54) P1A(0.54) H1AA(0.54) H1AB(0.54) S1(0.46)
 H1(0.46) P1(0.46) H1B(0.46) H1C(0.46)
3.a Everything fixed:
 H1AA, H1AB, H1B, H1C
3.b Ternary CH refined with riding coordinates:
 C3(H3), C4(H4), C5(H5), C8(H8), C9(H9), C11(H11)
3.c Secondary CH2 refined with riding coordinates:
 C2(H2A,H2B), C6(H6A,H6B), C7(H7A,H7B), C10(H10A,H10B), C12(H12A,H12B),
 C14(H14A,H14B)
3.d Idealised tetrahedral OH refined as rotating group:
 S1A(H1A), S1(H1)
;
_olex2_submission_special_instructions 'No special instructions were received'
_shelx_shelxl_version_number 2019/3
_shelx_space_group_comment
;
The symmetry employed for this shelxl refinement is uniquely defined
by the following loop, which should always be used as a source of
symmetry information in preference to the above space-group names.
They are only intended as comments.
;
_shelx_estimated_absorpt_t_min 0.891
_shelx_estimated_absorpt_t_max 0.976
_diffrn_measurement_ambient_temperature_device_make 'Oxford Cryostream 600'

loop_
_space_group_symop_operation_xyz
'x, y, z'
'-x, y+1/2, -z+1/2'
'-x, -y, -z'
'x, -y-1/2, z-1/2'

loop_
_atom_site_label
_atom_site_type_symbol
_atom_site_fract_x
_atom_site_fract_y
_atom_site_fract_z
_atom_site_U_iso_or_equiv
_atom_site_adp_type
_atom_site_occupancy
_atom_site_site_symmetry_order
_atom_site_calc_flag
_atom_site_refinement_flags_posn
_atom_site_refinement_flags_adp
_atom_site_refinement_flags_occupancy
_atom_site_disorder_assembly
_atom_site_disorder_group
C1 C 0.3717(2) 0.83158(14) 0.57766(14) 0.0160(4) Uani 1 1 d . . . . .
C2 C 0.5496(2) 0.88709(13) 0.59535(15) 0.0177(4) Uani 1 1 d . . . . .
H2A H 0.551545 0.924236 0.528355 0.021 Uiso 1 1 calc R U . . .
H2B H 0.561544 0.934462 0.656176 0.021 Uiso 1 1 calc R U . . .
C3 C 0.7059(2) 0.81460(13) 0.62233(14) 0.0149(4) Uani 1 1 d . . . . .
H3 H 0.820559 0.851864 0.634014 0.018 Uiso 1 1 calc R U . . .
C4 C 0.6914(2) 0.74245(14) 0.52725(14) 0.0153(4) Uani 1 1 d . . . . .
H4 H 0.693515 0.779928 0.459580 0.018 Uiso 1 1 calc R U . . .
C5 C 0.5122(2) 0.68762(13) 0.50863(14) 0.0155(4) Uani 1 1 d . . . . .
H5 H 0.500250 0.641074 0.446002 0.019 Uiso 1 1 calc R U . . .
C6 C 0.3547(2) 0.75945(14) 0.48244(14) 0.0174(4) Uani 1 1 d . . . . .
H6A H 0.240920 0.722757 0.470554 0.021 Uiso 1 1 calc R U . . .
H6B H 0.353619 0.795949 0.414559 0.021 Uiso 1 1 calc R U . . .
C7 C 0.3715(2) 0.77411(14) 0.68244(14) 0.0174(4) Uani 1 1 d . . . . .
H7A H 0.382967 0.820198 0.744393 0.021 Uiso 1 1 calc R U . . .
H7B H 0.257277 0.738176 0.672297 0.021 Uiso 1 1 calc R U . . .
C8 C 0.5277(2) 0.70147(13) 0.70784(13) 0.0145(4) Uani 1 1 d . . . . .
H8 H 0.525776 0.663980 0.775552 0.017 Uiso 1 1 calc R U . . .
C9 C 0.7070(2) 0.75635(13) 0.72659(14) 0.0141(4) Uani 1 1 d . . . . .
H9 H 0.719222 0.802952 0.789184 0.017 Uiso 1 1 calc R U . . .
C10 C 0.8468(2) 0.66966(14) 0.55285(15) 0.0186(4) Uani 1 1 d . . . . .
H10A H 0.961149 0.705463 0.563079 0.022 Uiso 1 1 calc R U . . .
H10B H 0.835250 0.623679 0.490794 0.022 Uiso 1 1 calc R U . . .
C11 C 0.5126(2) 0.62898(13) 0.61268(14) 0.0158(4) Uani 1 1 d . . . . .
H11 H 0.397909 0.591744 0.600917 0.019 Uiso 1 1 calc R U . . .
C12 C 0.6695(3) 0.55662(13) 0.63896(15) 0.0196(4) Uani 1 1 d . . . . .
H12A H 0.667508 0.518803 0.705518 0.024 Uiso 1 1 calc R U . . .
H12B H 0.657645 0.509801 0.577629 0.024 Uiso 1 1 calc R U . . .
C13 C 0.8468(2) 0.61193(14) 0.65730(15) 0.0175(4) Uani 1 1 d . . . . .
C14 C 0.8635(2) 0.68395(14) 0.75275(14) 0.0176(4) Uani 1 1 d . . . . .
H14A H 0.863566 0.647293 0.820379 0.021 Uiso 1 1 calc R U . . .
H14B H 0.977751 0.720264 0.765204 0.021 Uiso 1 1 calc R U . . .
S1A S 0.1745(4) 0.9116(2) 0.5493(3) 0.0229(5) Uani 0.54 1 d . . P A 1
H1A H 0.042236 0.863092 0.516382 0.028 Uiso 0.54 1 calc R U P A 1
P1A P 1.0519(3) 0.53358(18) 0.6908(2) 0.0207(4) Uani 0.54 1 d . . P B 1
H1AA H 1.010200 0.484700 0.764900 0.025 Uiso 0.54 1 d . U P C 1
H1AB H 0.993600 0.474400 0.612300 0.025 Uiso 0.54 1 d . U P D 1
S1 S 1.0243(4) 0.5193(2) 0.6821(3) 0.0276(8) Uiso 0.46 1 d . . P B 2
H1 H 1.166386 0.558397 0.716892 0.033 Uiso 0.46 1 calc R U P B 2
P1 P 0.1940(6) 0.9270(3) 0.5533(4) 0.0234(9) Uiso 0.46 1 d . . P A 2
H1B H 0.156000 0.987200 0.605700 0.028 Uiso 0.46 1 d . U P E 2
H1C H 0.177500 0.945200 0.464200 0.028 Uiso 0.46 1 d . U P F 2

loop_
_atom_site_aniso_label
_atom_site_aniso_U_11
_atom_site_aniso_U_22
_atom_site_aniso_U_33
_atom_site_aniso_U_23
_atom_site_aniso_U_13
_atom_site_aniso_U_12
C1 0.0149(9) 0.0190(9) 0.0138(8) 0.0015(7) 0.0029(7) 0.0027(7)
C2 0.0193(9) 0.0146(9) 0.0185(9) 0.0022(7) 0.0036(7) -0.0014(7)
C3 0.0143(9) 0.0137(9) 0.0161(8) -0.0004(7) 0.0028(7) -0.0039(7)
C4 0.0175(9) 0.0180(9) 0.0113(8) 0.0016(7) 0.0055(7) -0.0017(7)
C5 0.0187(9) 0.0181(9) 0.0094(8) -0.0030(7) 0.0027(7) -0.0037(7)
C6 0.0165(9) 0.0233(10) 0.0107(8) 0.0003(7) 0.0002(7) -0.0029(8)
C7 0.0167(9) 0.0227(10) 0.0138(9) -0.0005(7) 0.0057(7) 0.0000(7)
C8 0.0167(9) 0.0179(9) 0.0095(8) 0.0025(7) 0.0045(7) -0.0007(7)
C9 0.0149(9) 0.0147(8) 0.0112(8) -0.0028(7) 0.0007(7) -0.0014(7)
C10 0.0197(9) 0.0211(10) 0.0166(9) -0.0001(7) 0.0075(7) 0.0012(8)
C11 0.0174(9) 0.0152(9) 0.0146(8) -0.0007(7) 0.0039(7) -0.0054(7)
C12 0.0275(10) 0.0131(9) 0.0191(9) 0.0003(7) 0.0073(8) -0.0017(8)
C13 0.0195(9) 0.0165(9) 0.0167(9) 0.0022(7) 0.0054(7) 0.0045(7)
C14 0.0160(9) 0.0215(10) 0.0138(8) 0.0005(7) 0.0010(7) 0.0009(7)
S1A 0.0140(9) 0.0212(11) 0.0319(9) 0.0061(8) 0.0026(6) 0.0085(8)
P1A 0.0142(8) 0.0167(8) 0.0304(9) 0.0047(7) 0.0042(7) 0.0076(7)

loop_
_atom_type_symbol
_atom_type_description
_atom_type_scat_dispersion_real
_atom_type_scat_dispersion_imag
_atom_type_scat_source
C C 0.0033 0.0016 'International Tables Vol C Tables 4.2.6.8 and 6.1.1.4'
H H 0.0000 0.0000 'International Tables Vol C Tables 4.2.6.8 and 6.1.1.4'
P P 0.1023 0.0942 'International Tables Vol C Tables 4.2.6.8 and 6.1.1.4'
S S 0.1246 0.1234 'International Tables Vol C Tables 4.2.6.8 and 6.1.1.4'

loop_
_geom_angle_atom_site_label_1
_geom_angle_atom_site_label_2
_geom_angle_atom_site_label_3
_geom_angle
_geom_angle_site_symmetry_1
_geom_angle_site_symmetry_3
_geom_angle_publ_flag
C2 C1 C7 108.88(14) . . ?
C2 C1 S1A 113.93(16) . . ?
C2 C1 P1 106.10(17) . . ?
C6 C1 C2 108.92(15) . . ?
C6 C1 C7 109.27(15) . . ?
C6 C1 S1A 109.12(16) . . ?
C6 C1 P1 113.98(17) . . ?
C7 C1 S1A 106.63(16) . . ?
C7 C1 P1 109.55(18) . . ?
C1 C2 H2A 109.7 . . ?
C1 C2 H2B 109.7 . . ?
H2A C2 H2B 108.2 . . ?
C3 C2 C1 110.02(15) . . ?
C3 C2 H2A 109.7 . . ?
C3 C2 H2B 109.7 . . ?
C2 C3 H3 109.0 . . ?
C2 C3 C4 110.10(14) . . ?
C2 C3 C9 110.79(14) . . ?
C4 C3 H3 109.0 . . ?
C4 C3 C9 108.89(14) . . ?
C9 C3 H3 109.0 . . ?
C3 C4 H4 109.2 . . ?
C3 C4 C5 108.28(14) . . ?
C5 C4 H4 109.2 . . ?
C10 C4 C3 110.74(14) . . ?
C10 C4 H4 109.2 . . ?
C10 C4 C5 110.27(15) . . ?
C4 C5 H5 109.1 . . ?
C6 C5 C4 111.03(15) . . ?
C6 C5 H5 109.1 . . ?
C6 C5 C11 110.10(14) . . ?
C11 C5 C4 108.48(14) . . ?
C11 C5 H5 109.1 . . ?
C1 C6 H6A 109.7 . . ?
C1 C6 H6B 109.7 . . ?
C5 C6 C1 109.63(14) . . ?
C5 C6 H6A 109.7 . . ?
C5 C6 H6B 109.7 . . ?
H6A C6 H6B 108.2 . . ?
C1 C7 H7A 109.8 . . ?
C1 C7 H7B 109.8 . . ?
H7A C7 H7B 108.2 . . ?
C8 C7 C1 109.56(14) . . ?
C8 C7 H7A 109.8 . . ?
C8 C7 H7B 109.8 . . ?
C7 C8 H8 109.0 . . ?
C7 C8 C9 110.49(15) . . ?
C7 C8 C11 110.69(14) . . ?
C9 C8 H8 109.0 . . ?
C11 C8 H8 109.0 . . ?
C11 C8 C9 108.50(14) . . ?
C3 C9 C8 108.17(13) . . ?
C3 C9 H9 109.2 . . ?
C8 C9 H9 109.2 . . ?
C14 C9 C3 110.40(14) . . ?
C14 C9 C8 110.62(15) . . ?
C14 C9 H9 109.2 . . ?
C4 C10 H10A 109.7 . . ?
C4 C10 H10B 109.7 . . ?
C4 C10 C13 109.96(14) . . ?
H10A C10 H10B 108.2 . . ?
C13 C10 H10A 109.7 . . ?
C13 C10 H10B 109.7 . . ?
C5 C11 H11 109.2 . . ?
C8 C11 C5 108.55(14) . . ?
C8 C11 H11 109.2 . . ?
C12 C11 C5 110.33(15) . . ?
C12 C11 C8 110.26(14) . . ?
C12 C11 H11 109.2 . . ?
C11 C12 H12A 109.6 . . ?
C11 C12 H12B 109.6 . . ?
H12A C12 H12B 108.1 . . ?
C13 C12 C11 110.23(15) . . ?
C13 C12 H12A 109.6 . . ?
C13 C12 H12B 109.6 . . ?
C10 C13 P1A 107.50(15) . . ?
C10 C13 S1 109.59(17) . . ?
C12 C13 C10 108.60(15) . . ?
C12 C13 C14 109.03(15) . . ?
C12 C13 P1A 115.45(15) . . ?
C12 C13 S1 106.88(15) . . ?
C14 C13 C10 109.21(15) . . ?
C14 C13 P1A 106.92(15) . . ?
C14 C13 S1 113.40(16) . . ?
C9 C14 C13 109.84(14) . . ?
C9 C14 H14A 109.7 . . ?
C9 C14 H14B 109.7 . . ?
C13 C14 H14A 109.7 . . ?
C13 C14 H14B 109.7 . . ?
H14A C14 H14B 108.2 . . ?
C1 S1A H1A 109.5 . . ?
C13 P1A H1AA 96.1 . . ?
C13 P1A H1AB 94.2 . . ?
H1AA P1A H1AB 97.9 . . ?
C13 S1 H1 109.5 . . ?
C1 P1 H1B 134.2 . . ?
C1 P1 H1C 102.1 . . ?
H1B P1 H1C 116.2 . . ?

loop_
_geom_bond_atom_site_label_1
_geom_bond_atom_site_label_2
_geom_bond_distance
_geom_bond_site_symmetry_2
_geom_bond_publ_flag
C1 C2 1.536(2) . ?
C1 C6 1.533(2) . ?
C1 C7 1.539(2) . ?
C1 S1A 1.836(3) . ?
C1 P1 1.860(5) . ?
C2 H2A 0.9900 . ?
C2 H2B 0.9900 . ?
C2 C3 1.532(2) . ?
C3 H3 1.0000 . ?
C3 C4 1.534(2) . ?
C3 C9 1.537(2) . ?
C4 H4 1.0000 . ?
C4 C5 1.539(2) . ?
C4 C10 1.529(2) . ?
C5 H5 1.0000 . ?
C5 C6 1.533(3) . ?
C5 C11 1.538(2) . ?
C6 H6A 0.9900 . ?
C6 H6B 0.9900 . ?
C7 H7A 0.9900 . ?
C7 H7B 0.9900 . ?
C7 C8 1.532(2) . ?
C8 H8 1.0000 . ?
C8 C9 1.541(2) . ?
C8 C11 1.538(2) . ?
C9 H9 1.0000 . ?
C9 C14 1.532(2) . ?
C10 H10A 0.9900 . ?
C10 H10B 0.9900 . ?
C10 C13 1.537(3) . ?
C11 H11 1.0000 . ?
C11 C12 1.533(3) . ?
C12 H12A 0.9900 . ?
C12 H12B 0.9900 . ?
C12 C13 1.531(3) . ?
C13 C14 1.535(3) . ?
C13 P1A 1.870(3) . ?
C13 S1 1.833(4) . ?
C14 H14A 0.9900 . ?
C14 H14B 0.9900 . ?
S1A H1A 1.2000 . ?
P1A H1AA 1.2567 . ?
P1A H1AB 1.2690 . ?
S1 H1 1.2000 . ?
P1 H1B 1.1400 . ?
P1 H1C 1.1278 . ?

loop_
_geom_torsion_atom_site_label_1
_geom_torsion_atom_site_label_2
_geom_torsion_atom_site_label_3
_geom_torsion_atom_site_label_4
_geom_torsion
_geom_torsion_site_symmetry_1
_geom_torsion_site_symmetry_2
_geom_torsion_site_symmetry_3
_geom_torsion_site_symmetry_4
_geom_torsion_publ_flag
C1 C2 C3 C4 60.78(18) . . . . ?
C1 C2 C3 C9 -59.72(18) . . . . ?
C1 C7 C8 C9 60.75(18) . . . . ?
C1 C7 C8 C11 -59.47(19) . . . . ?
C2 C1 C6 C5 58.93(18) . . . . ?
C2 C1 C7 C8 -59.66(19) . . . . ?
C2 C3 C4 C5 -59.09(18) . . . . ?
C2 C3 C4 C10 179.90(14) . . . . ?
C2 C3 C9 C8 58.73(18) . . . . ?
C2 C3 C9 C14 179.89(14) . . . . ?
C3 C4 C5 C6 58.89(18) . . . . ?
C3 C4 C5 C11 -62.22(18) . . . . ?
C3 C4 C10 C13 59.26(19) . . . . ?
C3 C9 C14 C13 -59.86(19) . . . . ?
C4 C3 C9 C8 -62.49(18) . . . . ?
C4 C3 C9 C14 58.67(18) . . . . ?
C4 C5 C6 C1 -59.56(18) . . . . ?
C4 C5 C11 C8 62.33(18) . . . . ?
C4 C5 C11 C12 -58.59(18) . . . . ?
C4 C10 C13 C12 59.82(19) . . . . ?
C4 C10 C13 C14 -58.97(19) . . . . ?
C4 C10 C13 P1A -174.63(15) . . . . ?
C4 C10 C13 S1 176.24(16) . . . . ?
C5 C4 C10 C13 -60.56(18) . . . . ?
C5 C11 C12 C13 59.91(19) . . . . ?
C6 C1 C2 C3 -59.93(18) . . . . ?
C6 C1 C7 C8 59.19(19) . . . . ?
C6 C5 C11 C8 -59.36(18) . . . . ?
C6 C5 C11 C12 179.72(14) . . . . ?
C7 C1 C2 C3 59.15(19) . . . . ?
C7 C1 C6 C5 -59.90(18) . . . . ?
C7 C8 C9 C3 -59.34(17) . . . . ?
C7 C8 C9 C14 179.63(13) . . . . ?
C7 C8 C11 C5 59.05(18) . . . . ?
C7 C8 C11 C12 -179.99(14) . . . . ?
C8 C9 C14 C13 59.84(18) . . . . ?
C8 C11 C12 C13 -59.98(19) . . . . ?
C9 C3 C4 C5 62.55(18) . . . . ?
C9 C3 C4 C10 -58.46(18) . . . . ?
C9 C8 C11 C5 -62.35(18) . . . . ?
C9 C8 C11 C12 58.61(18) . . . . ?
C10 C4 C5 C6 -179.80(13) . . . . ?
C10 C4 C5 C11 59.08(18) . . . . ?
C10 C13 C14 C9 59.31(19) . . . . ?
C11 C5 C6 C1 60.60(19) . . . . ?
C11 C8 C9 C3 62.18(18) . . . . ?
C11 C8 C9 C14 -58.84(17) . . . . ?
C11 C12 C13 C10 -59.46(19) . . . . ?
C11 C12 C13 C14 59.44(18) . . . . ?
C11 C12 C13 P1A 179.78(15) . . . . ?
C11 C12 C13 S1 -177.62(16) . . . . ?
C12 C13 C14 C9 -59.21(19) . . . . ?
S1A C1 C2 C3 178.01(16) . . . . ?
S1A C1 C6 C5 -176.14(16) . . . . ?
S1A C1 C7 C8 177.00(16) . . . . ?
P1A C13 C14 C9 175.34(15) . . . . ?
S1 C13 C14 C9 -178.16(16) . . . . ?
P1 C1 C2 C3 176.97(18) . . . . ?
P1 C1 C6 C5 177.17(18) . . . . ?
P1 C1 C7 C8 -175.28(17) . . . . ?
